data_2007624
loop_
_publ_author_name
'Gerkin, Roger E.'

_publ_section_title
;
 6,6'-Dimethylbiphenyl-2,2'-dicarboxylic Acid (6,6'-Dimethyldiphenic
 Acid)
;
_journal_issue 9
_journal_name_full 'Acta Crystallographica Section C'
_journal_page_first 1369
_journal_page_last 1372
_journal_paper_doi 10.1107/S0108270198005204
_journal_volume 54
_journal_year 1998
_chemical_formula_moiety 'C16 H14 O4 '
_chemical_formula_sum 'C16 H14 O4'
_chemical_formula_weight 270.28
_chemical_name_common '6,6'-dimethylbiphenyl-2,2'-dicarboxylic acid'
_chemical_name_systematic ' ?'
_space_group_IT_number 14
_symmetry_cell_setting monoclinic
_symmetry_space_group_name_Hall '-P 2ybc'
_symmetry_space_group_name_H-M 'P 1 21/c 1'
_cell_angle_alpha 90
_cell_angle_beta 106.360(10)
_cell_angle_gamma 90
_cell_formula_units_Z 4
_cell_length_a 8.9450(10)
_cell_length_b 11.4720(10)
_cell_length_c 14.649(2)
_cell_measurement_reflns_used 25
_cell_measurement_temperature 296
_cell_measurement_theta_max 17.4
_cell_measurement_theta_min 11.7
_cell_volume 1442.4(3)
_computing_cell_refinement 'MSC/AFC Diffractometer Control Software'
_computing_data_collection
;
MSC/AFC Diffractometer Control Software (Molecular Structure
Corporation, 1988)
;
_computing_data_reduction 'TEXSAN (Molecular Structure Corporation, 1995)'
_computing_molecular_graphics 'ORTEPII (Johnson, 1976)'
_computing_publication_material 'TEXSAN and PLATON (Spek, 1990)'
_computing_structure_refinement TEXSAN
_computing_structure_solution 'SHELXS86 (Sheldrick, 1985)'
_diffrn_ambient_temperature 296
_diffrn_measurement_device_type 'Rigaku AFC-5S'
_diffrn_measurement_method \w
_diffrn_radiation_monochromator graphite
_diffrn_radiation_source 'X-ray tube'
_diffrn_radiation_type MoK\a
_diffrn_radiation_wavelength 0.71073
_diffrn_reflns_av_R_equivalents 0.025
_diffrn_reflns_limit_h_max 11
_diffrn_reflns_limit_h_min 0
_diffrn_reflns_limit_k_max 14
_diffrn_reflns_limit_k_min 0
_diffrn_reflns_limit_l_max 18
_diffrn_reflns_limit_l_min -19
_diffrn_reflns_number 3539
_diffrn_reflns_theta_max 27.56
_diffrn_reflns_theta_min 2.0
_diffrn_standards_decay_% 8.9
_diffrn_standards_interval_count 150
_diffrn_standards_number 6
_exptl_absorpt_coefficient_mu 0.084
_exptl_absorpt_correction_type none
_exptl_crystal_colour colorless
_exptl_crystal_density_diffrn 1.245
_exptl_crystal_density_method 'not measured'
_exptl_crystal_description 'cut column'
_exptl_crystal_F_000 568
_exptl_crystal_size_max 0.35
_exptl_crystal_size_mid 0.31
_exptl_crystal_size_min 0.27
_refine_diff_density_max 0.35
_refine_diff_density_min -0.38
_refine_ls_extinction_coef '4.8(8) \\times 10^-7^'
_refine_ls_extinction_method 'Zachariasen (1963, 1968)'
_refine_ls_goodness_of_fit_obs 1.61
_refine_ls_hydrogen_treatment 'H atoms: see below'
_refine_ls_matrix_type full
_refine_ls_number_parameters 190
_refine_ls_number_reflns 3332
_refine_ls_R_factor_gt 0.052
_refine_ls_shift/su_max <0.01
_refine_ls_structure_factor_coef Fsqd
_refine_ls_weighting_details 'w = 1/\s^2^(F^2^)'
_refine_ls_weighting_scheme calc
_refine_ls_wR_factor_obs .084
_reflns_number_gt 1738
_reflns_number_total 3332
_reflns_threshold_expression I>2\s~I~
_cod_data_source_file fr1132.cif
_cod_data_source_block fr1132
_cod_depositor_comments
;
The following automatic conversions were performed:
'_symmetry_cell_setting' value 'Monoclinic' changed to 'monoclinic'
according to '/home/saulius/struct/CIF-dictionaries/cif_core.dic'
dictionary named 'cif_core.dic' version 2.4.1 from 2010-06-29.

Automatic conversion script
Id: cif_fix_enum 1527 2010-12-29 10:47:43Z saulius 

The following automatic conversions were performed:

'_atom_site_adp_type' tag value 'Uij' was replaced with 'Uani' value
20 times.

Automatic conversion script
Id: cif_fix_values 1646 2011-03-28 12:23:43Z adriana 

The following automatic conversions were performed:

'_symmetry_cell_setting' value 'Monoclinic' changed to 'monoclinic'
according to /home/saulius/struct/CIF-dictionaries/cif_core.dic
dictionary named 'cif_core.dic' version 2.4.1 from 2010-06-29.

Automatic conversion script
Id: cif_fix_values 1715 2011-07-08 13:25:40Z adriana 

The following automatic conversions were performed:

'_refine_ls_weighting_scheme' value 'w = 1/\s^2^(F^2^)' was changed
to 'calc'. New tag '_refine_ls_weighting_details' was created. The
value of the new tag was set to 'w = 1/\s^2^(F^2^)'.

Automatic conversion script
Id: cif_fix_values 3143 2015-03-26 13:38:13Z robertas 
;
_cod_original_sg_symbol_H-M 'P 21/c'
_cod_database_code 2007624

loop_
_symmetry_equiv_pos_as_xyz
x,y,z
'-x, 1/2 +y, 1/2 -z'
'-x, -y, -z'
'x, 1/2 -y, 1/2 +z'

loop_
_atom_site_label
_atom_site_fract_x
_atom_site_fract_y
_atom_site_fract_z
_atom_site_U_iso_or_equiv
_atom_site_adp_type
_atom_site_calc_flag
_atom_site_calc_attached_atom
O1 1.0978(2) .09020(10) .60000(10) .0668(5) Uani ? ?
O2 .84800(10) .05410(10) .52920(10) .0571(5) Uani ? ?
O3 .7984(2) .49270(10) .43580(10) .0871(6) Uani ? ?
O4 .9464(2) .38470(10) .55090(10) .0815(6) Uani ? ?
C1 .7853(2) .2461(2) .65020(10) .0426(6) Uani ? ?
C2 .9152(2) .1730(2) .66880(10) .0435(6) Uani ? ?
C3 1.0186(2) .1653(2) .7595(2) .0593(7) Uani ? ?
C4 .9919(3) .2294(2) .8329(2) .0711(9) Uani ? ?
C5 .8654(3) .3023(2) .8150(2) .0673(9) Uani ? ?
C6 .7619(2) .3134(2) .7249(2) .0537(7) Uani ? ?
C7 .6677(2) .2526(2) .55410(10) .0413(6) Uani ? ?
C8 .6820(2) .3284(2) .48250(10) .0469(6) Uani ? ?
C9 .5664(3) .3334(2) .3965(2) .0616(8) Uani ? ?
C10 .4366(3) .2634(2) .3812(2) .0702(8) Uani ? ?
C11 .4203(2) .1907(2) .4521(2) .0640(8) Uani ? ?
C12 .5331(2) .1839(2) .53890(10) .0487(7) Uani ? ?
C13 .9486(2) .1012(2) .59300(10) .0460(6) Uani ? ?
C14 .6274(3) .3971(2) .7085(2) .0780(9) Uani ? ?
C15 .8204(3) .4044(2) .4939(2) .0548(7) Uani ? ?
C16 .5084(2) .1036(2) .6144(2) .0667(8) Uani ? ?
H2 1.114(3) .035(2) .550(2) .130(10) Uiso ? ?
H3 1.1101 .1145 .7711 .0711 Uiso ? ?
H4 1.0627 .2230 .8974 .0853 Uiso ? ?
H5 .8475 .3480 .8674 .0808 Uiso ? ?
H8 .898(3) .538(3) .441(2) .160(10) Uiso ? ?
H9 .5772 .3869 .3465 .0739 Uiso ? ?
H10 .3561 .2656 .3200 .0842 Uiso ? ?
H11 .3265 .1424 .4411 .0768 Uiso ? ?
H14A .5292 .3544 .6843 .0937 Uiso ? ?
H14B .6289 .4353 .7685 .0937 Uiso ? ?
H14C .6363 .4560 .6618 .0937 Uiso ? ?
H16A .6069 .0650 .6466 .0800 Uiso ? ?
H16B .4302 .0448 .5850 .0800 Uiso ? ?
H16C .4721 .1487 .6608 .0800 Uiso ? ?

loop_
_atom_site_aniso_label
_atom_site_aniso_U_11
_atom_site_aniso_U_22
_atom_site_aniso_U_33
_atom_site_aniso_U_12
_atom_site_aniso_U_13
_atom_site_aniso_U_23
O1 .0404(9) .0790(10) .0840(10) .0030(8) .0226(8) -.0179(10)
O2 .0422(9) .0681(10) .0619(10) .0038(8) .0160(8) -.0166(8)
O3 .0660(10) .0740(10) .1160(10) -.0087(10) .0170(10) .0460(10)
O4 .0560(10) .0920(10) .0890(10) -.0224(10) .0076(9) .0370(10)
C1 .0430(10) .0380(10) .0520(10) -.0064(9) .0230(10) -.0004(10)
C2 .0420(10) .0440(10) .0470(10) -.0056(10) .0170(10) -.0010(10)
C3 .0490(10) .072(2) .0570(10) .0000(10) .0150(10) .0030(10)
C4 .070(2) .089(2) .052(2) -.015(2) .0140(10) -.0050(10)
C5 .081(2) .070(2) .058(2) -.0220(10) .0310(10) -.0210(10)
C6 .0610(10) .0460(10) .0620(10) -.0090(10) .0300(10) -.0100(10)
C7 .0370(10) .0360(10) .0550(10) .0025(9) .0190(10) -.0024(10)
C8 .0400(10) .0450(10) .0580(10) .0026(10) .0180(10) .0060(10)
C9 .0540(10) .064(2) .067(2) .0070(10) .0160(10) .0140(10)
C10 .0460(10) .083(2) .072(2) .0080(10) .0010(10) .0040(10)
C11 .0400(10) .066(2) .083(2) -.0050(10) .0130(10) -.0030(10)
C12 .0420(10) .0450(10) .0620(10) .0000(10) .0200(10) -.0010(10)
C13 .0410(10) .0440(10) .0560(10) .0030(10) .0180(10) .0070(10)
C14 .089(2) .060(2) .097(2) .0060(10) .045(2) -.0200(10)
C15 .0540(10) .0540(10) .0600(10) -.0010(10) .0210(10) .0120(10)
C16 .0590(10) .0610(10) .084(2) -.0170(10) .0270(10) .0010(10)

loop_
_atom_type_symbol
_atom_type_scat_dispersion_real
_atom_type_scat_dispersion_imag
_atom_type_scat_source
H 0 0 'Stewart et al. (1965)'
C .003 .002 'Creagh & McAuley (1992)'
O .011 .006 'Creagh & McAuley (1992)'

loop_
_geom_angle_atom_site_label_1
_geom_angle_atom_site_label_2
_geom_angle_atom_site_label_3
_geom_angle
_geom_angle_publ_flag
C13 O1 H2 110.0(10) no
C15 O3 H8 112.0(10) no
C2 C1 C6 118.5(2) no
C2 C1 C7 122.5(2) no
C6 C1 C7 119.0(2) no
C1 C2 C3 121.2(2) no
C1 C2 C13 121.4(2) no
C3 C2 C13 117.5(2) no
C2 C3 C4 119.8(2) no
C2 C3 H3 120.1 no
C4 C3 H3 120.1 no
C3 C4 C5 119.3(2) no
C3 C4 H4 120.3 no
C5 C4 H4 120.3 no
C4 C5 C6 122.1(2) no
C4 C5 H5 118.9 no
C6 C5 H5 118.9 no
C1 C6 C5 119.0(2) no
C1 C6 C14 121.0(2) no
C5 C6 C14 120.0(2) no
C1 C7 C8 123.1(2) no
C1 C7 C12 117.6(2) no
C8 C7 C12 119.1(2) no
C7 C8 C9 120.4(2) no
C7 C8 C15 122.1(2) no
C9 C8 C15 117.5(2) no
C8 C9 C10 120.0(2) no
C8 C9 H9 120.0 no
C10 C9 H9 120.0 no
C9 C10 C11 119.8(2) no
C9 C10 H10 120.1 no
C11 C10 H10 120.1 no
C10 C11 C12 121.6(2) no
C10 C11 H11 119.2 no
C12 C11 H11 119.2 no
C7 C12 C11 119.0(2) no
C7 C12 C16 121.6(2) no
C11 C12 C16 119.4(2) no
O1 C13 O2 121.9(2) yes
O1 C13 C2 114.2(2) yes
O2 C13 C2 123.9(2) yes
C6 C14 H14A 109.5 no
C6 C14 H14B 109.5 no
C6 C14 H14C 109.5 no
H14A C14 H14B 109.5 no
H14A C14 H14C 109.5 no
H14B C14 H14C 109.5 no
O3 C15 O4 122.1(2) yes
O3 C15 C8 114.6(2) yes
O4 C15 C8 123.3(2) yes
C12 C16 H16C 109.5 no
C12 C16 H16A 109.5 no
C12 C16 H16B 109.5 no
H16C C16 H16A 109.5 no
H16C C16 H16B 109.5 no
H16A C16 H16B 109.5 no

loop_
_geom_bond_atom_site_label_1
_geom_bond_atom_site_label_2
_geom_bond_site_symmetry_1
_geom_bond_site_symmetry_2
_geom_bond_distance
_geom_bond_publ_flag
O1 C13 ? ? 1.315(2) yes
O1 H2 ? ? 1.01(3) no
O2 C13 ? ? 1.225(2) yes
O3 C15 ? ? 1.302(2) yes
O3 H8 ? ? 1.02(3) no
O4 C15 ? ? 1.220(2) yes
C1 C2 ? ? 1.397(2) no
C1 C6 ? ? 1.403(2) no
C1 C7 ? ? 1.503(2) no
C2 C3 ? ? 1.390(3) no
C2 C13 ? ? 1.479(2) no
C3 C4 ? ? 1.379(3) no
C3 H3 ? ? .980 no
C4 C5 ? ? 1.372(3) no
C4 H4 ? ? .980 no
C5 C6 ? ? 1.387(3) no
C5 H5 ? ? .980 no
C6 C14 ? ? 1.505(3) no
C7 C8 ? ? 1.395(2) no
C7 C12 ? ? 1.404(2) no
C8 C9 ? ? 1.388(3) no
C8 C15 ? ? 1.485(3) no
C9 C10 ? ? 1.378(3) no
C9 H9 ? ? .980 no
C10 C11 ? ? 1.371(3) no
C10 H10 ? ? .980 no
C11 C12 ? ? 1.384(3) no
C11 H11 ? ? .980 no
C12 C16 ? ? 1.503(3) no
C14 H14A ? ? .980 no
C14 H14B ? ? .980 no
C14 H14C ? ? .980 no
C16 H16C ? ? .980 no
C16 H16A ? ? .980 no
C16 H16B ? ? .980 no

loop_
_geom_hbond_atom_site_label_D
_geom_hbond_atom_site_label_H
_geom_hbond_atom_site_label_A
_geom_hbond_site_symmetry_A
_geom_hbond_distance_DH
_geom_hbond_distance_HA
_geom_hbond_distance_DA
_geom_hbond_angle_DHA
_geom_hbond_publ_flag
O1 H1 O2 3_756 1.01(3) 1.66(3) 2.660(2) 176(2) yes
O3 H8 O4 3_766 1.02(3) 1.62(3) 2.641(2) 178(2) yes
